data_4349210
loop_
_publ_author_name
'Seki, Tomohiro'
'Jin, Mingoo'
'Ito, Hajime'

_publ_section_title
;
 Introduction of a Biphenyl Moiety for a Solvent-Responsive Aryl Gold(I)
 Isocyanide Complex with Mechanical Reactivation.
;
_journal_issue 23
_journal_name_full 'Inorganic chemistry'
_journal_page_first 12309
_journal_page_last 12320
_journal_paper_doi 10.1021/acs.inorgchem.6b02107
_journal_volume 55
_journal_year 2016
_chemical_formula_moiety 'C217 H162 Au16 N16 O3'
_chemical_formula_sum 'C217 H162 Au16 N16 O3'
_chemical_formula_weight 6193.24
_space_group_crystal_system monoclinic
_space_group_IT_number 14
_space_group_name_Hall '-P 2yn'
_space_group_name_H-M_alt 'P 1 21/n 1'
_atom_sites_solution_hydrogens geom
_atom_sites_solution_primary direct
_atom_sites_solution_secondary difmap
_cell_angle_alpha 90.0000
_cell_angle_beta 90.5498(19)
_cell_angle_gamma 90.0000
_cell_formula_units_Z 2
_cell_length_a 13.6877(11)
_cell_length_b 26.0965(17)
_cell_length_c 26.9019(19)
_cell_measurement_reflns_used 29477
_cell_measurement_temperature 123
_cell_measurement_theta_max 27.57
_cell_measurement_theta_min 3.08
_cell_volume 9608.9(12)
_computing_cell_refinement 'RAPID AUTO'
_computing_data_collection 'RAPID AUTO (Rigaku, ????)'
_computing_data_reduction 'RAPID AUTO'
_computing_molecular_graphics 'CrystalStructure 4.2.2'
_computing_publication_material 'CrystalStructure 4.2.2 (Rigaku, 2016)'
_computing_structure_refinement 'SHELXL Version 2014/7 (Sheldrick, 2008)'
_computing_structure_solution 'SHELXS97 (Sheldrick, 2008)'
_diffrn_ambient_temperature 123
_diffrn_detector_area_resol_mean 10.000
_diffrn_measured_fraction_theta_full 0.988
_diffrn_measured_fraction_theta_max 0.985
_diffrn_measurement_device_type 'Rigaku R-AXIS RAPID'
_diffrn_measurement_method \w
_diffrn_radiation_type 'Mo K\a'
_diffrn_radiation_wavelength 0.71075
_diffrn_reflns_av_R_equivalents 0.2838
_diffrn_reflns_Laue_measured_fraction_full 0.988
_diffrn_reflns_Laue_measured_fraction_max 0.985
_diffrn_reflns_limit_h_max 17
_diffrn_reflns_limit_h_min -17
_diffrn_reflns_limit_k_max 33
_diffrn_reflns_limit_k_min -32
_diffrn_reflns_limit_l_max 34
_diffrn_reflns_limit_l_min -28
_diffrn_reflns_number 87827
_diffrn_reflns_point_group_measured_fraction_full 0.988
_diffrn_reflns_point_group_measured_fraction_max 0.985
_diffrn_reflns_theta_full 25.242
_diffrn_reflns_theta_max 27.485
_diffrn_reflns_theta_min 3.077
_diffrn_standards_number 0
_exptl_absorpt_coefficient_mu 12.261
_exptl_absorpt_correction_T_max 0.516
_exptl_absorpt_correction_T_min 0.005
_exptl_absorpt_correction_type multi-scan
_exptl_absorpt_process_details 'ABSCOR (Rigaku, 1995)'
_exptl_crystal_colour yellow
_exptl_crystal_density_diffrn 2.140
_exptl_crystal_density_method 'not measured'
_exptl_crystal_description chunk
_exptl_crystal_F_000 5728.00
_exptl_crystal_size_max 0.565
_exptl_crystal_size_mid 0.072
_exptl_crystal_size_min 0.054
_refine_diff_density_max 1.94
_refine_diff_density_min -2.13
_refine_ls_extinction_method none
_refine_ls_goodness_of_fit_ref 0.903
_refine_ls_hydrogen_treatment constr
_refine_ls_number_parameters 962
_refine_ls_number_reflns 21691
_refine_ls_number_restraints 784
_refine_ls_R_factor_all 0.2715
_refine_ls_R_factor_gt 0.0934
_refine_ls_shift/su_max 0.010
_refine_ls_structure_factor_coef Fsqd
_refine_ls_weighting_details 'w = 1/[\s^2^(Fo^2^)+(0.0977P)^2^] where P=(Fo^2^+2Fc^2^)/3'
_refine_ls_weighting_scheme calc
_refine_ls_wR_factor_gt 0.2056
_refine_ls_wR_factor_ref 0.2736
_reflns_Friedel_coverage 0.000
_reflns_number_gt 6690
_reflns_number_total 21691
_reflns_threshold_expression F^2^>2.0\s(F^2^)
_cod_data_source_file 3-acetone.cif
_cod_data_source_block MIN-172
_cod_database_code 4349210

loop_
_space_group_symop_id
_space_group_symop_operation_xyz
1 +X,+Y,+Z
2 1/2-X,1/2+Y,1/2-Z
3 -X,-Y,-Z
4 -1/2+X,-1/2-Y,-1/2+Z

loop_
_atom_site_label
_atom_site_type_symbol
_atom_site_fract_x
_atom_site_fract_y
_atom_site_fract_z
_atom_site_U_iso_or_equiv
_atom_site_adp_type
_atom_site_occupancy
_atom_site_site_symmetry_order
_atom_site_calc_flag
_atom_site_refinement_flags_posn
_atom_site_refinement_flags_adp
_atom_site_refinement_flags_occupancy
_atom_site_disorder_assembly
_atom_site_disorder_group
Au1 Au 0.34243(8) 0.21068(4) 0.50490(5) 0.0628(3) Uani 1 1 d . . . . .
Au2 Au 0.26481(7) 0.29692(4) 0.41337(4) 0.0609(3) Uani 1 1 d . . . . .
Au3 Au 0.76110(8) 0.20061(4) 0.49240(5) 0.0650(3) Uani 1 1 d . . . . .
Au4 Au -0.15663(8) 0.30628(4) 0.42618(5) 0.0634(3) Uani 1 1 d . . . . .
Au5 Au 0.16419(8) 0.37015(5) 0.34040(5) 0.0739(4) Uani 1 1 d . . . . .
Au6 Au 0.43704(8) 0.13765(4) 0.58018(5) 0.0667(3) Uani 1 1 d . . . . .
Au7 Au 0.66340(8) 0.11479(5) 0.55343(5) 0.0711(4) Uani 1 1 d . . . . .
Au8 Au -0.05882(8) 0.39642(5) 0.36785(5) 0.0712(4) Uani 1 1 d . . . . .
O124 O 1.003(2) -0.0193(12) 0.6998(15) 0.170(12) Uani 1 1 d . U . . .
N16 N 0.0495(18) 0.2763(9) 0.2964(10) 0.077(6) Uani 1 1 d . U . . .
N30 N 0.0017(16) 0.2287(7) 0.3914(8) 0.055(5) Uani 1 1 d . U . . .
N50 N 0.0392(15) 0.4218(8) 0.4708(9) 0.061(5) Uani 1 1 d . U . . .
N52 N 0.1069(15) 0.3153(7) 0.4940(8) 0.052(5) Uani 1 1 d . U . . .
N79 N 0.6014(17) 0.2768(9) 0.5287(9) 0.071(6) Uani 1 1 d . U . . .
N80 N 0.5532(15) 0.2325(9) 0.6216(9) 0.066(6) Uani 1 1 d . U . . .
N93 N 0.5646(19) 0.0885(9) 0.4497(11) 0.096(10) Uani 1 1 d . . . . .
N108 N 0.4995(18) 0.1899(8) 0.4234(8) 0.063(5) Uani 1 1 d . U . . .
C9 C 0.2620(11) 0.4264(6) 0.3556(9) 0.100(4) Uani 1 1 d G U . . .
C10 C 0.3115(16) 0.4547(8) 0.3200(7) 0.100(4) Uani 1 1 d G U . . .
H10 H 0.3019 0.4474 0.2857 0.120 Uiso 1 1 calc R U . . .
C11 C 0.3751(15) 0.4935(8) 0.3347(8) 0.100(4) Uani 1 1 d G U . . .
H11 H 0.4090 0.5128 0.3103 0.120 Uiso 1 1 calc R U . . .
C12 C 0.3891(12) 0.5041(6) 0.3849(9) 0.100(4) Uani 1 1 d G U . . .
H12 H 0.4326 0.5306 0.3949 0.120 Uiso 1 1 calc R U . . .
C13 C 0.3396(16) 0.4758(8) 0.4204(7) 0.100(4) Uani 1 1 d G U . . .
H13 H 0.3492 0.4830 0.4548 0.120 Uiso 1 1 calc R U . . .
C14 C 0.2760(14) 0.4370(7) 0.4058(8) 0.100(4) Uani 1 1 d G U . . .
H14 H 0.2422 0.4177 0.4301 0.119 Uiso 1 1 calc R U . . .
C15 C 0.095(2) 0.3164(11) 0.3177(12) 0.077(7) Uani 1 1 d . U . . .
C17 C -0.0059(13) 0.2375(7) 0.2747(7) 0.076(3) Uani 1 1 d G U . . .
C18 C -0.0675(14) 0.2501(5) 0.2352(8) 0.076(3) Uani 1 1 d G U . . .
H18 H -0.0760 0.2850 0.2258 0.091 Uiso 1 1 calc R U . . .
C19 C -0.1168(13) 0.2117(7) 0.2093(6) 0.076(3) Uani 1 1 d G U . . .
H19 H -0.1590 0.2203 0.1824 0.091 Uiso 1 1 calc R U . . .
C20 C -0.1044(13) 0.1608(6) 0.2230(7) 0.076(3) Uani 1 1 d G U . . .
H20 H -0.1381 0.1345 0.2054 0.091 Uiso 1 1 calc R U . . .
C21 C -0.0427(13) 0.1482(6) 0.2625(7) 0.076(3) Uani 1 1 d G U . . .
H21 H -0.0343 0.1133 0.2719 0.091 Uiso 1 1 calc R U . . .
C22 C 0.0065(13) 0.1866(8) 0.2883(6) 0.076(3) Uani 1 1 d G U . . .
C23 C 0.0772(12) 0.1705(7) 0.3322(7) 0.077(3) Uani 1 1 d G U . . .
C24 C 0.1466(14) 0.1327(6) 0.3237(6) 0.077(3) Uani 1 1 d G U . . .
H24 H 0.1508 0.1170 0.2919 0.092 Uiso 1 1 calc R U . . .
C25 C 0.2099(11) 0.1177(6) 0.3618(8) 0.077(3) Uani 1 1 d G U . . .
H25 H 0.2573 0.0919 0.3560 0.092 Uiso 1 1 calc R U . . .
C26 C 0.2037(12) 0.1406(7) 0.4083(7) 0.077(3) Uani 1 1 d G U . . .
H26 H 0.2469 0.1304 0.4343 0.092 Uiso 1 1 calc R U . . .
C27 C 0.1343(14) 0.1784(6) 0.4168(6) 0.077(3) Uani 1 1 d G U . . .
H27 H 0.1301 0.1941 0.4486 0.092 Uiso 1 1 calc R U . . .
C28 C 0.0711(12) 0.1934(6) 0.3787(8) 0.077(3) Uani 1 1 d G U . . .
C29 C -0.054(2) 0.2585(9) 0.4026(10) 0.055(5) Uani 1 1 d . U . . .
C31 C -0.2581(13) 0.3584(5) 0.4511(7) 0.055(7) Uani 1 1 d G . . . .
C32 C -0.3303(15) 0.3764(7) 0.4189(6) 0.091(11) Uani 1 1 d G . . . .
H32 H -0.3339 0.3640 0.3857 0.109 Uiso 1 1 calc R U . . .
C33 C -0.3972(12) 0.4126(7) 0.4352(7) 0.065(8) Uani 1 1 d G U . . .
H33 H -0.4466 0.4249 0.4132 0.078 Uiso 1 1 calc R U . . .
C34 C -0.3919(12) 0.4308(6) 0.4838(7) 0.083(10) Uani 1 1 d G . . . .
H34 H -0.4377 0.4555 0.4949 0.100 Uiso 1 1 calc R U . . .
C35 C -0.3197(14) 0.4127(7) 0.5159(6) 0.078(10) Uani 1 1 d G . . . .
H35 H -0.3160 0.4251 0.5491 0.093 Uiso 1 1 calc R U . . .
C36 C -0.2527(12) 0.3765(7) 0.4996(7) 0.090(11) Uani 1 1 d G . . . .
H36 H -0.2034 0.3642 0.5216 0.108 Uiso 1 1 calc R U . . .
C37 C 0.0843(13) 0.4369(7) 0.5120(6) 0.075(3) Uani 1 1 d G U . . .
C38 C 0.1347(13) 0.4831(7) 0.5112(6) 0.075(3) Uani 1 1 d G U . . .
H38 H 0.1379 0.5024 0.4813 0.090 Uiso 1 1 calc R U . . .
C39 C 0.1804(12) 0.5011(6) 0.5541(7) 0.075(3) Uani 1 1 d G U . . .
H39 H 0.2149 0.5327 0.5536 0.090 Uiso 1 1 calc R U . . .
C40 C 0.1757(12) 0.4729(7) 0.5979(6) 0.075(3) Uani 1 1 d G U . . .
H40 H 0.2070 0.4853 0.6272 0.090 Uiso 1 1 calc R U . . .
C41 C 0.1253(13) 0.4267(7) 0.5987(6) 0.075(3) Uani 1 1 d G U . . .
H41 H 0.1221 0.4074 0.6286 0.090 Uiso 1 1 calc R U . . .
C42 C 0.0796(12) 0.4087(6) 0.5558(8) 0.075(3) Uani 1 1 d G U . . .
C43 C 0.0199(13) 0.3598(7) 0.5608(8) 0.079(3) Uani 1 1 d G U . . .
C44 C -0.0481(14) 0.3583(6) 0.5989(7) 0.079(3) Uani 1 1 d G U . . .
H44 H -0.0555 0.3869 0.6203 0.094 Uiso 1 1 calc R U . . .
C45 C -0.1052(12) 0.3148(8) 0.6056(6) 0.079(3) Uani 1 1 d G U . . .
H45 H -0.1516 0.3138 0.6316 0.094 Uiso 1 1 calc R U . . .
C46 C -0.0943(12) 0.2729(6) 0.5742(7) 0.079(3) Uani 1 1 d G U . . .
H46 H -0.1334 0.2432 0.5788 0.094 Uiso 1 1 calc R U . . .
C47 C -0.0264(14) 0.2744(7) 0.5362(7) 0.079(3) Uani 1 1 d G U . . .
H47 H -0.0190 0.2458 0.5148 0.094 Uiso 1 1 calc R U . . .
C48 C 0.0307(12) 0.3179(8) 0.5295(6) 0.079(3) Uani 1 1 d G U . . .
C49 C 0.0002(19) 0.4115(10) 0.4315(11) 0.060(5) Uani 1 1 d . U . . .
C51 C 0.1655(18) 0.3078(9) 0.4645(10) 0.051(5) Uani 1 1 d . U . . .
C53 C 0.3668(12) 0.2861(8) 0.3592(6) 0.074(3) Uani 1 1 d G U . . .
C54 C 0.4300(13) 0.3264(6) 0.3488(6) 0.074(3) Uani 1 1 d G U . . .
H54 H 0.4279 0.3568 0.3680 0.089 Uiso 1 1 calc R U . . .
C55 C 0.4962(12) 0.3219(6) 0.3102(7) 0.074(3) Uani 1 1 d G U . . .
H55 H 0.5394 0.3494 0.3030 0.089 Uiso 1 1 calc R U . . .
C56 C 0.4994(11) 0.2773(7) 0.2820(6) 0.074(3) Uani 1 1 d G U . . .
H56 H 0.5446 0.2743 0.2557 0.089 Uiso 1 1 calc R U . . .
C57 C 0.4362(13) 0.2371(6) 0.2925(6) 0.074(3) Uani 1 1 d G U . . .
H57 H 0.4383 0.2066 0.2732 0.089 Uiso 1 1 calc R U . . .
C58 C 0.3699(12) 0.2415(6) 0.3311(7) 0.074(3) Uani 1 1 d G U . . .
H58 H 0.3268 0.2140 0.3382 0.089 Uiso 1 1 calc R U . . .
C59 C -0.1212(14) 0.3851(7) 0.2998(6) 0.086(3) Uani 1 1 d G U . . .
C60 C -0.0690(11) 0.4014(7) 0.2587(8) 0.086(3) Uani 1 1 d G U . . .
H60 H -0.0082 0.4184 0.2631 0.103 Uiso 1 1 calc R U . . .
C61 C -0.1058(13) 0.3928(7) 0.2111(7) 0.086(3) Uani 1 1 d G U . . .
H61 H -0.0702 0.4040 0.1830 0.103 Uiso 1 1 calc R U . . .
C62 C -0.1948(14) 0.3679(7) 0.2046(6) 0.086(3) Uani 1 1 d G U . . .
H62 H -0.2200 0.3620 0.1721 0.103 Uiso 1 1 calc R U . . .
C63 C -0.2470(11) 0.3516(7) 0.2458(8) 0.086(3) Uani 1 1 d G U . . .
H63 H -0.3079 0.3346 0.2414 0.103 Uiso 1 1 calc R U . . .
C64 C -0.2102(13) 0.3602(7) 0.2934(7) 0.086(3) Uani 1 1 d G U . . .
H64 H -0.2459 0.3490 0.3215 0.103 Uiso 1 1 calc R U . . .
C65 C 0.5981(11) 0.3206(7) 0.6278(6) 0.068(3) Uani 1 1 d G U . . .
C66 C 0.6475(11) 0.3593(6) 0.6530(7) 0.068(3) Uani 1 1 d G U . . .
H66 H 0.6405 0.3939 0.6426 0.081 Uiso 1 1 calc R U . . .
C67 C 0.7072(11) 0.3475(6) 0.6934(6) 0.068(3) Uani 1 1 d G U . . .
H67 H 0.7411 0.3739 0.7107 0.081 Uiso 1 1 calc R U . . .
C68 C 0.7175(11) 0.2968(7) 0.7087(5) 0.068(3) Uani 1 1 d G U . . .
H68 H 0.7583 0.2887 0.7363 0.081 Uiso 1 1 calc R U . . .
C69 C 0.6680(11) 0.2581(5) 0.6835(7) 0.068(3) Uani 1 1 d G U . . .
H69 H 0.6750 0.2235 0.6939 0.081 Uiso 1 1 calc R U . . .
C70 C 0.6083(11) 0.2700(6) 0.6430(6) 0.068(3) Uani 1 1 d G U . . .
C71 C 0.5287(12) 0.3348(7) 0.5856(6) 0.072(3) Uani 1 1 d G U . . .
C72 C 0.4621(13) 0.3735(7) 0.5959(6) 0.072(3) Uani 1 1 d G U . . .
H72 H 0.4612 0.3887 0.6280 0.087 Uiso 1 1 calc R U . . .
C73 C 0.3969(11) 0.3899(6) 0.5593(7) 0.072(3) Uani 1 1 d G U . . .
H73 H 0.3515 0.4163 0.5664 0.087 Uiso 1 1 calc R U . . .
C74 C 0.3983(11) 0.3676(7) 0.5124(6) 0.072(3) Uani 1 1 d G U . . .
H74 H 0.3538 0.3789 0.4874 0.087 Uiso 1 1 calc R U . . .
C75 C 0.4649(13) 0.3289(7) 0.5021(6) 0.072(3) Uani 1 1 d G U . . .
H75 H 0.4658 0.3137 0.4700 0.087 Uiso 1 1 calc R U . . .
C76 C 0.5300(12) 0.3125(6) 0.5386(7) 0.072(3) Uani 1 1 d G U . . .
C77 C 0.5062(19) 0.1988(11) 0.6075(11) 0.065(6) Uani 1 1 d . U . . .
C78 C 0.665(2) 0.2483(12) 0.5144(11) 0.071(6) Uani 1 1 d . U . . .
C81 C 0.3547(11) 0.0735(6) 0.5570(8) 0.077(3) Uani 1 1 d G U . . .
C82 C 0.3311(12) 0.0672(6) 0.5070(7) 0.077(3) Uani 1 1 d G U . . .
H82 H 0.3589 0.0892 0.4828 0.093 Uiso 1 1 calc R U . . .
C83 C 0.2667(13) 0.0287(7) 0.4924(6) 0.077(3) Uani 1 1 d G U . . .
H83 H 0.2506 0.0244 0.4582 0.093 Uiso 1 1 calc R U . . .
C84 C 0.2260(12) -0.0035(6) 0.5278(7) 0.077(3) Uani 1 1 d G U . . .
H84 H 0.1820 -0.0298 0.5178 0.093 Uiso 1 1 calc R U . . .
C85 C 0.2496(12) 0.0028(6) 0.5778(7) 0.077(3) Uani 1 1 d G U . . .
H85 H 0.2218 -0.0192 0.6020 0.093 Uiso 1 1 calc R U . . .
C86 C 0.3139(13) 0.0413(7) 0.5924(6) 0.077(3) Uani 1 1 d G U . . .
H86 H 0.3301 0.0456 0.6266 0.093 Uiso 1 1 calc R U . . .
C87 C 0.7207(13) 0.1291(7) 0.6248(6) 0.075(3) Uani 1 1 d G U . . .
C88 C 0.8131(13) 0.1504(7) 0.6309(6) 0.075(3) Uani 1 1 d G U . . .
H88 H 0.8506 0.1593 0.6027 0.090 Uiso 1 1 calc R U . . .
C89 C 0.8505(10) 0.1588(6) 0.6785(7) 0.075(3) Uani 1 1 d G U . . .
H89 H 0.9137 0.1734 0.6827 0.090 Uiso 1 1 calc R U . . .
C90 C 0.7957(13) 0.1458(7) 0.7198(6) 0.075(3) Uani 1 1 d G U . . .
H90 H 0.8213 0.1515 0.7523 0.090 Uiso 1 1 calc R U . . .
C91 C 0.7033(12) 0.1245(7) 0.7136(6) 0.075(3) Uani 1 1 d G U . . .
H91 H 0.6658 0.1156 0.7419 0.090 Uiso 1 1 calc R U . . .
C92 C 0.6658(10) 0.1161(6) 0.6661(8) 0.075(3) Uani 1 1 d G U . . .
H92 H 0.6027 0.1015 0.6619 0.090 Uiso 1 1 calc R U . . .
C94 C 0.608(3) 0.0945(11) 0.4900(14) 0.083(9) Uani 1 1 d . U . . .
C95 C 0.5220(14) 0.0954(6) 0.3644(9) 0.090(4) Uani 1 1 d G U . . .
C96 C 0.4744(15) 0.0771(7) 0.3221(7) 0.090(4) Uani 1 1 d G U . . .
H96 H 0.4786 0.0954 0.2917 0.107 Uiso 1 1 calc R U . . .
C97 C 0.4204(14) 0.0321(8) 0.3243(7) 0.090(4) Uani 1 1 d G U . . .
H97 H 0.3878 0.0196 0.2955 0.108 Uiso 1 1 calc R U . . .
C98 C 0.4141(13) 0.0053(6) 0.3689(9) 0.090(4) Uani 1 1 d G U . . .
H98 H 0.3773 -0.0255 0.3704 0.108 Uiso 1 1 calc R U . . .
C99 C 0.4618(15) 0.0236(8) 0.4111(7) 0.090(4) Uani 1 1 d G U . . .
H99 H 0.4575 0.0053 0.4416 0.108 Uiso 1 1 calc R U . . .
C100 C 0.5158(14) 0.0686(8) 0.4089(7) 0.090(4) Uani 1 1 d G U . . .
C101 C 0.5848(11) 0.1429(5) 0.3578(7) 0.068(3) Uani 1 1 d G U . . .
C102 C 0.6557(12) 0.1444(5) 0.3211(6) 0.068(3) Uani 1 1 d G U . . .
H102 H 0.6652 0.1156 0.3001 0.081 Uiso 1 1 calc R U . . .
C103 C 0.7125(11) 0.1881(7) 0.3151(6) 0.068(3) Uani 1 1 d G U . . .
H103 H 0.7609 0.1891 0.2901 0.081 Uiso 1 1 calc R U . . .
C104 C 0.6986(11) 0.2302(5) 0.3458(7) 0.068(3) Uani 1 1 d G U . . .
H104 H 0.7374 0.2601 0.3417 0.081 Uiso 1 1 calc R U . . .
C105 C 0.6277(12) 0.2288(6) 0.3825(6) 0.068(3) Uani 1 1 d G U . . .
H105 H 0.6182 0.2576 0.4034 0.081 Uiso 1 1 calc R U . . .
C106 C 0.5709(11) 0.1851(7) 0.3884(6) 0.068(3) Uani 1 1 d G U . . .
C107 C 0.438(2) 0.1989(10) 0.4557(10) 0.063(5) Uani 1 1 d . U . . .
C109 C 0.2388(13) 0.2244(10) 0.5605(7) 0.096(4) Uani 1 1 d G U . . .
C110 C 0.2405(13) 0.2693(8) 0.5883(8) 0.096(4) Uani 1 1 d G U . . .
H110 H 0.2841 0.2962 0.5798 0.115 Uiso 1 1 calc R U . . .
C111 C 0.1785(16) 0.2749(7) 0.6286(8) 0.096(4) Uani 1 1 d G U . . .
H111 H 0.1797 0.3056 0.6476 0.115 Uiso 1 1 calc R U . . .
C112 C 0.1148(13) 0.2356(9) 0.6410(6) 0.096(4) Uani 1 1 d G U . . .
H112 H 0.0724 0.2394 0.6686 0.115 Uiso 1 1 calc R U . . .
C113 C 0.1130(13) 0.1907(8) 0.6132(8) 0.096(4) Uani 1 1 d G U . . .
H113 H 0.0694 0.1638 0.6218 0.115 Uiso 1 1 calc R U . . .
C114 C 0.1750(16) 0.1851(7) 0.5730(8) 0.096(4) Uani 1 1 d G U . . .
H114 H 0.1738 0.1544 0.5540 0.115 Uiso 1 1 calc R U . . .
C115 C 0.8683(13) 0.1487(6) 0.4693(7) 0.050(7) Uani 1 1 d G . . . .
C116 C 0.9401(14) 0.1289(7) 0.5007(6) 0.083(9) Uani 1 1 d G U . . .
H116 H 0.9469 0.1416 0.5337 0.100 Uiso 1 1 calc R U . . .
C117 C 1.0021(12) 0.0906(8) 0.4839(10) 0.103(14) Uani 1 1 d G . . . .
H117 H 1.0512 0.0771 0.5054 0.124 Uiso 1 1 calc R U . . .
C118 C 0.9922(17) 0.0720(7) 0.4357(11) 0.108(16) Uani 1 1 d G . . . .
H118 H 1.0346 0.0458 0.4242 0.130 Uiso 1 1 calc R U . . .
C119 C 0.920(2) 0.0918(9) 0.4043(7) 0.104(13) Uani 1 1 d G . . . .
H119 H 0.9136 0.0791 0.3713 0.124 Uiso 1 1 calc R U . . .
C120 C 0.8584(15) 0.1301(8) 0.4211(7) 0.122(18) Uani 1 1 d G . . . .
H120 H 0.8093 0.1436 0.3996 0.147 Uiso 1 1 calc R U . . .
C121 C 1.023(3) 0.0517(17) 0.650(2) 0.175(18) Uani 1 1 d . U . . .
H12A H 0.9871 0.0768 0.6303 0.210 Uiso 1 1 calc R U . . .
H12B H 1.0586 0.0694 0.6772 0.210 Uiso 1 1 calc R U . . .
H12C H 1.0693 0.0332 0.6295 0.210 Uiso 1 1 calc R U . . .
C122 C 0.958(4) 0.0173(19) 0.671(2) 0.158(15) Uani 1 1 d . U . . .
C123 C 0.856(3) 0.0212(19) 0.667(2) 0.20(2) Uani 1 1 d . U . . .
H12D H 0.8391 0.0496 0.6447 0.246 Uiso 1 1 calc R U . . .
H12E H 0.8296 -0.0109 0.6535 0.246 Uiso 1 1 calc R U . . .
H12F H 0.8287 0.0275 0.6999 0.246 Uiso 1 1 calc R U . . .
O129 O 0.287(8) 0.446(2) 0.712(3) 0.33(7) Uani 0.5 1 d . . P A -1
C126 C 0.283(6) 0.485(3) 0.730(3) 0.098(19) Uani 0.5 1 d . U P A -1
C127 C 0.355(5) 0.507(3) 0.704(3) 0.101(19) Uani 0.5 1 d . U P A -1
H12G H 0.3625 0.5428 0.7148 0.122 Uiso 0.5 1 calc R U P A -1
H12H H 0.4159 0.4885 0.7099 0.122 Uiso 0.5 1 calc R U P A -1
H12I H 0.3387 0.5063 0.6684 0.122 Uiso 0.5 1 calc R U P A -1
C128 C 0.253(5) 0.497(2) 0.777(2) 0.090(18) Uani 0.5 1 d . U P A -1
H12J H 0.2568 0.5337 0.7817 0.108 Uiso 0.5 1 calc R U P A -1
H12K H 0.1857 0.4851 0.7811 0.108 Uiso 0.5 1 calc R U P A -1
H12L H 0.2958 0.4793 0.8007 0.108 Uiso 0.5 1 calc R U P A -1

loop_
_atom_site_aniso_label
_atom_site_aniso_U_11
_atom_site_aniso_U_22
_atom_site_aniso_U_33
_atom_site_aniso_U_23
_atom_site_aniso_U_13
_atom_site_aniso_U_12
Au1 0.0357(6) 0.0786(8) 0.0741(8) 0.0053(6) 0.0036(5) -0.0026(5)
Au2 0.0315(6) 0.0778(8) 0.0735(8) 0.0020(6) 0.0080(5) -0.0006(5)
Au3 0.0423(7) 0.0788(8) 0.0739(9) 0.0026(6) 0.0079(6) -0.0071(5)
Au4 0.0382(7) 0.0758(8) 0.0763(9) -0.0005(6) 0.0100(5) -0.0028(5)
Au5 0.0408(7) 0.0826(9) 0.0983(10) 0.0177(7) 0.0074(6) -0.0016(5)
Au6 0.0442(7) 0.0726(8) 0.0833(9) 0.0062(6) -0.0010(6) -0.0056(5)
Au7 0.0479(7) 0.0820(8) 0.0835(9) 0.0094(7) 0.0027(6) -0.0038(6)
Au8 0.0422(7) 0.0836(9) 0.0880(10) 0.0060(7) 0.0096(6) 0.0030(5)
O124 0.12(3) 0.15(3) 0.25(4) -0.03(2) 0.03(2) 0.004(18)
N16 0.066(15) 0.080(16) 0.087(17) 0.043(13) 0.016(11) 0.017(10)
N30 0.058(13) 0.042(12) 0.064(12) -0.018(9) 0.007(9) -0.008(7)
N50 0.042(12) 0.055(11) 0.086(16) -0.017(11) 0.036(10) -0.009(8)
N52 0.035(12) 0.060(10) 0.061(14) 0.018(9) -0.010(8) 0.010(8)
N79 0.042(14) 0.105(17) 0.066(14) 0.003(12) 0.006(11) -0.045(11)
N80 0.035(11) 0.090(16) 0.075(14) 0.046(12) 0.006(9) -0.014(8)
N93 0.10(2) 0.081(18) 0.11(2) 0.057(16) -0.050(18) -0.061(15)
N108 0.089(17) 0.068(11) 0.031(12) 0.010(9) -0.012(9) -0.002(10)
C9 0.097(8) 0.099(8) 0.102(8) 0.009(7) 0.014(7) -0.001(6)
C10 0.098(8) 0.099(8) 0.102(8) 0.009(7) 0.014(7) -0.001(6)
C11 0.098(8) 0.099(8) 0.102(8) 0.009(7) 0.014(7) -0.001(6)
C12 0.098(8) 0.099(8) 0.102(8) 0.009(7) 0.014(7) -0.001(6)
C13 0.098(8) 0.099(8) 0.102(8) 0.009(7) 0.014(7) -0.001(6)
C14 0.097(8) 0.099(8) 0.102(8) 0.009(7) 0.014(7) -0.001(6)
C15 0.067(15) 0.080(16) 0.085(17) 0.043(13) 0.017(12) 0.015(10)
C17 0.044(6) 0.094(7) 0.090(8) -0.008(6) 0.012(5) 0.003(6)
C18 0.044(6) 0.094(7) 0.090(8) -0.008(6) 0.012(5) 0.003(6)
C19 0.044(6) 0.094(7) 0.090(8) -0.008(6) 0.012(5) 0.002(6)
C20 0.044(6) 0.094(7) 0.090(8) -0.008(6) 0.012(5) 0.002(6)
C21 0.044(6) 0.094(7) 0.090(8) -0.008(6) 0.012(5) 0.002(6)
C22 0.044(6) 0.094(7) 0.090(8) -0.008(6) 0.012(5) 0.002(6)
C23 0.060(7) 0.055(6) 0.116(8) 0.020(6) 0.011(6) 0.008(5)
C24 0.060(7) 0.055(6) 0.116(8) 0.020(6) 0.011(6) 0.008(5)
C25 0.060(7) 0.055(6) 0.116(8) 0.020(6) 0.011(6) 0.008(5)
C26 0.060(7) 0.055(6) 0.116(8) 0.020(6) 0.011(6) 0.008(5)
C27 0.060(7) 0.055(6) 0.116(8) 0.020(6) 0.011(6) 0.008(5)
C28 0.060(7) 0.055(6) 0.116(8) 0.020(6) 0.011(6) 0.008(5)
C29 0.059(14) 0.043(12) 0.063(12) -0.018(9) 0.008(10) -0.009(8)
C31 0.08(2) 0.041(15) 0.046(17) 0.026(13) 0.014(14) -0.014(13)
C32 0.09(3) 0.07(2) 0.11(3) -0.07(2) -0.01(2) 0.004(17)
C33 0.059(11) 0.065(11) 0.071(11) 0.000(9) -0.002(9) 0.001(8)
C34 0.040(19) 0.10(2) 0.11(3) 0.03(2) 0.008(17) 0.006(15)
C35 0.06(2) 0.12(3) 0.046(18) -0.044(17) -0.012(15) 0.044(18)
C36 0.11(3) 0.09(2) 0.07(2) 0.009(18) 0.05(2) -0.02(2)
C37 0.049(6) 0.085(7) 0.090(7) -0.029(6) 0.019(6) -0.005(5)
C38 0.050(6) 0.085(7) 0.090(7) -0.029(6) 0.019(6) -0.005(5)
C39 0.050(6) 0.085(7) 0.090(7) -0.029(6) 0.019(6) -0.005(5)
C40 0.050(6) 0.085(7) 0.090(7) -0.029(6) 0.019(6) -0.005(5)
C41 0.050(6) 0.085(7) 0.090(7) -0.029(6) 0.019(6) -0.005(5)
C42 0.050(6) 0.085(7) 0.090(7) -0.029(6) 0.019(6) -0.005(5)
C43 0.050(7) 0.118(8) 0.069(7) 0.020(6) 0.000(5) 0.002(6)
C44 0.050(7) 0.118(8) 0.069(7) 0.020(6) 0.000(5) 0.002(6)
C45 0.049(7) 0.118(8) 0.069(7) 0.020(6) 0.000(5) 0.002(6)
C46 0.049(7) 0.118(8) 0.069(7) 0.020(6) 0.000(5) 0.002(6)
C47 0.049(7) 0.118(8) 0.069(7) 0.020(6) 0.000(5) 0.002(6)
C48 0.049(7) 0.118(8) 0.069(7) 0.020(6) 0.000(5) 0.002(6)
C49 0.041(12) 0.054(11) 0.086(16) -0.018(11) 0.035(11) -0.007(8)
C51 0.034(12) 0.058(10) 0.062(14) 0.015(10) -0.012(8) 0.011(8)
C53 0.046(6) 0.111(7) 0.066(7) -0.010(6) -0.010(5) 0.005(5)
C54 0.046(6) 0.111(7) 0.066(7) -0.010(6) -0.010(5) 0.005(5)
C55 0.046(6) 0.111(7) 0.067(7) -0.010(6) -0.009(5) 0.005(5)
C56 0.046(6) 0.111(7) 0.067(7) -0.010(6) -0.009(5) 0.005(5)
C57 0.046(6) 0.111(7) 0.066(7) -0.010(6) -0.010(5) 0.005(5)
C58 0.046(6) 0.111(7) 0.066(7) -0.010(6) -0.010(5) 0.005(5)
C59 0.056(7) 0.099(7) 0.103(8) 0.012(7) -0.011(6) 0.009(6)
C60 0.056(7) 0.099(7) 0.103(8) 0.012(7) -0.011(6) 0.009(6)
C61 0.056(7) 0.099(7) 0.103(8) 0.012(7) -0.011(6) 0.009(6)
C62 0.056(7) 0.099(7) 0.103(8) 0.012(7) -0.011(6) 0.009(6)
C63 0.056(7) 0.099(7) 0.103(8) 0.012(7) -0.011(6) 0.009(6)
C64 0.056(7) 0.099(7) 0.103(8) 0.012(7) -0.011(6) 0.009(6)
C65 0.014(5) 0.112(7) 0.077(7) -0.026(6) 0.010(4) -0.008(5)
C66 0.014(5) 0.112(7) 0.077(7) -0.026(6) 0.010(4) -0.008(5)
C67 0.014(5) 0.112(7) 0.077(7) -0.026(6) 0.010(4) -0.008(5)
C68 0.014(5) 0.112(7) 0.077(7) -0.026(6) 0.010(4) -0.008(5)
C69 0.014(5) 0.112(7) 0.077(7) -0.026(6) 0.010(4) -0.008(5)
C70 0.014(5) 0.112(7) 0.077(7) -0.026(6) 0.010(4) -0.008(5)
C71 0.042(6) 0.082(7) 0.093(7) -0.004(6) 0.002(6) 0.001(5)
C72 0.042(6) 0.082(7) 0.093(7) -0.004(6) 0.002(6) 0.001(5)
C73 0.042(6) 0.082(7) 0.093(7) -0.004(6) 0.002(6) 0.001(5)
C74 0.042(6) 0.082(7) 0.093(7) -0.004(6) 0.002(6) 0.001(5)
C75 0.042(6) 0.082(7) 0.093(7) -0.004(6) 0.002(6) 0.001(5)
C76 0.042(6) 0.082(7) 0.093(7) -0.004(6) 0.002(6) 0.001(5)
C77 0.035(12) 0.088(16) 0.072(14) 0.048(12) 0.005(9) -0.015(8)
C78 0.042(14) 0.105(17) 0.066(14) 0.004(12) 0.007(11) -0.045(11)
C81 0.045(6) 0.078(7) 0.107(8) 0.021(6) -0.008(6) -0.002(5)
C82 0.045(6) 0.078(7) 0.107(8) 0.021(6) -0.008(6) -0.002(5)
C83 0.046(6) 0.078(7) 0.107(8) 0.020(6) -0.008(6) -0.002(5)
C84 0.046(6) 0.078(7) 0.107(8) 0.020(6) -0.008(6) -0.002(5)
C85 0.046(6) 0.078(7) 0.107(8) 0.020(6) -0.008(6) -0.002(5)
C86 0.046(6) 0.078(7) 0.107(8) 0.020(6) -0.008(6) -0.002(5)
C87 0.055(6) 0.081(6) 0.089(7) -0.001(6) 0.017(6) 0.005(5)
C88 0.055(6) 0.082(6) 0.089(7) 0.000(6) 0.017(6) 0.005(5)
C89 0.055(6) 0.082(6) 0.089(7) 0.000(6) 0.017(6) 0.005(5)
C90 0.055(6) 0.082(6) 0.089(7) 0.000(6) 0.017(6) 0.005(5)
C91 0.055(6) 0.081(6) 0.089(7) 0.000(6) 0.017(6) 0.005(5)
C92 0.055(6) 0.081(6) 0.089(7) -0.001(6) 0.017(6) 0.005(5)
C94 0.090(12) 0.067(12) 0.093(13) -0.001(9) 0.015(9) -0.011(9)
C95 0.066(7) 0.091(8) 0.112(8) -0.034(7) -0.002(7) 0.003(6)
C96 0.066(7) 0.091(8) 0.112(8) -0.034(7) -0.002(7) 0.003(6)
C97 0.066(7) 0.091(8) 0.112(8) -0.034(7) -0.002(7) 0.003(6)
C98 0.066(7) 0.091(8) 0.113(8) -0.034(7) -0.002(7) 0.003(6)
C99 0.066(7) 0.091(8) 0.113(8) -0.034(7) -0.002(7) 0.003(6)
C100 0.066(7) 0.091(8) 0.113(8) -0.034(7) -0.002(7) 0.003(6)
C101 0.036(6) 0.076(7) 0.091(7) -0.013(6) -0.008(5) 0.008(5)
C102 0.036(6) 0.076(7) 0.091(7) -0.013(6) -0.008(5) 0.008(5)
C103 0.036(6) 0.076(7) 0.091(7) -0.013(6) -0.008(5) 0.008(5)
C104 0.036(6) 0.076(7) 0.091(7) -0.013(6) -0.008(5) 0.008(5)
C105 0.036(6) 0.076(7) 0.091(7) -0.013(6) -0.008(5) 0.008(5)
C106 0.036(6) 0.076(7) 0.091(7) -0.013(6) -0.008(5) 0.009(5)
C107 0.088(17) 0.069(12) 0.032(12) 0.004(10) -0.014(9) -0.002(10)
C109 0.057(7) 0.158(9) 0.072(8) 0.029(7) -0.015(6) 0.002(7)
C110 0.057(7) 0.158(9) 0.072(8) 0.029(7) -0.015(6) 0.002(7)
C111 0.057(7) 0.158(9) 0.072(8) 0.029(7) -0.016(6) 0.002(7)
C112 0.057(7) 0.158(9) 0.072(8) 0.029(7) -0.016(6) 0.002(7)
C113 0.057(7) 0.158(9) 0.072(8) 0.029(7) -0.015(6) 0.002(7)
C114 0.057(7) 0.158(9) 0.072(8) 0.029(7) -0.015(6) 0.002(7)
C115 0.09(2) 0.053(16) 0.011(12) -0.001(11) 0.016(12) -0.034(13)
C116 0.073(12) 0.090(12) 0.087(12) 0.000(9) 0.001(9) -0.002(9)
C117 0.021(16) 0.10(3) 0.19(4) 0.02(3) 0.04(2) 0.021(15)
C118 0.13(4) 0.06(2) 0.13(4) -0.04(2) 0.09(3) -0.04(2)
C119 0.09(3) 0.08(3) 0.14(4) 0.02(2) 0.05(3) -0.01(2)
C120 0.06(2) 0.07(2) 0.24(6) 0.05(3) -0.06(3) -0.036(18)
C121 0.13(3) 0.13(3) 0.27(5) -0.03(3) 0.05(4) 0.02(2)
C122 0.08(2) 0.12(3) 0.27(4) -0.06(2) 0.04(3) 0.030(18)
C123 0.09(2) 0.22(4) 0.31(6) -0.10(4) -0.01(3) 0.01(3)
O129 0.64(18) 0.13(5) 0.21(8) -0.04(5) -0.33(10) 0.20(8)
C126 0.10(4) 0.11(4) 0.09(4) -0.06(3) -0.03(3) 0.04(3)
C127 0.07(4) 0.15(5) 0.08(4) -0.06(4) -0.03(3) 0.06(3)
C128 0.14(5) 0.05(3) 0.09(4) -0.04(3) -0.01(3) -0.02(3)

loop_
_atom_type_symbol
_atom_type_description
_atom_type_scat_dispersion_real
_atom_type_scat_dispersion_imag
_atom_type_scat_source
C C 0.0033 0.0016
;
International Tables for Crystallography
(Vol. C, Tables 4.2.6.8 and 6.1.1.4)
;
H H 0.0000 0.0000
;
International Tables for Crystallography
(Vol. C, Table 6.1.1.4)
;
Au Au -2.0133 8.8022
;
International Tables for Crystallography
(Vol. C, Tables 4.2.6.8 and 6.1.1.4)
;
N N 0.0061 0.0033
;
International Tables for Crystallography
(Vol. C, Tables 4.2.6.8 and 6.1.1.4)
;
O O 0.0106 0.0060
;
International Tables for Crystallography
(Vol. C, Tables 4.2.6.8 and 6.1.1.4)
;

loop_
_geom_angle_atom_site_label_1
_geom_angle_atom_site_label_2
_geom_angle_atom_site_label_3
_geom_angle
C107 Au1 C109 178.6(10)
C107 Au1 Au6 94.0(8)
C109 Au1 Au6 85.4(5)
C51 Au2 C53 179.0(9)
C51 Au2 Au5 92.8(6)
C53 Au2 Au5 86.3(5)
C78 Au3 C115 178.9(11)
C78 Au3 Au7 90.3(8)
C115 Au3 Au7 89.8(5)
C29 Au4 C31 177.2(9)
C29 Au4 Au8 90.2(8)
C31 Au4 Au8 87.7(5)
C15 Au5 C9 168.5(12)
C15 Au5 Au2 87.8(8)
C9 Au5 Au2 91.8(5)
C15 Au5 Au8 75.3(9)
C9 Au5 Au8 115.2(4)
Au2 Au5 Au8 114.07(5)
C77 Au6 C81 174.6(10)
C77 Au6 Au1 86.6(7)
C81 Au6 Au1 94.4(5)
C77 Au6 Au7 77.1(8)
C81 Au6 Au7 107.3(5)
Au1 Au6 Au7 111.53(5)
C94 Au7 C87 174.1(10)
C94 Au7 Au3 84.1(9)
C87 Au7 Au3 101.4(5)
C94 Au7 Au6 83.0(10)
C87 Au7 Au6 96.5(5)
Au3 Au7 Au6 113.83(5)
C49 Au8 C59 176.6(10)
C49 Au8 Au4 83.4(8)
C59 Au8 Au4 99.4(6)
C49 Au8 Au5 81.8(7)
C59 Au8 Au5 98.8(6)
Au4 Au8 Au5 111.42(5)
C15 N16 C17 174(2)
C29 N30 C28 178(3)
C49 N50 C37 175(3)
C51 N52 C48 173(3)
C78 N79 C76 172(3)
C77 N80 C70 174(2)
C94 N93 C100 165(3)
C107 N108 C106 174(3)
C10 C9 C14 120.0
C10 C9 Au5 124.8(14)
C14 C9 Au5 115.2(14)
C11 C10 C9 120.0
C11 C10 H10 120.0
C9 C10 H10 120.0
C10 C11 C12 120.0
C10 C11 H11 120.0
C12 C11 H11 120.0
C13 C12 C11 120.0
C13 C12 H12 120.0
C11 C12 H12 120.0
C14 C13 C12 120.0
C14 C13 H13 120.0
C12 C13 H13 120.0
C13 C14 C9 120.0
C13 C14 H14 120.0
C9 C14 H14 120.0
N16 C15 Au5 174(3)
N16 C17 C18 118.3(16)
N16 C17 C22 121.4(16)
C18 C17 C22 120.0
C19 C18 C17 120.0
C19 C18 H18 120.0
C17 C18 H18 120.0
C18 C19 C20 120.0
C18 C19 H19 120.0
C20 C19 H19 120.0
C21 C20 C19 120.0
C21 C20 H20 120.0
C19 C20 H20 120.0
C20 C21 C22 120.0
C20 C21 H21 120.0
C22 C21 H21 120.0
C21 C22 C17 120.0
C21 C22 C23 118.3(14)
C17 C22 C23 121.7(14)
C28 C23 C24 120.0
C28 C23 C22 121.2(15)
C24 C23 C22 118.8(15)
C23 C24 C25 120.0
C23 C24 H24 120.0
C25 C24 H24 120.0
C24 C25 C26 120.0
C24 C25 H25 120.0
C26 C25 H25 120.0
C27 C26 C25 120.0
C27 C26 H26 120.0
C25 C26 H26 120.0
C26 C27 C28 120.0
C26 C27 H27 120.0
C28 C27 H27 120.0
N30 C28 C23 124.2(16)
N30 C28 C27 115.7(16)
C23 C28 C27 120.0
N30 C29 Au4 175(3)
C32 C31 C36 120.0
C32 C31 Au4 119.9(11)
C36 C31 Au4 120.1(11)
C31 C32 C33 120.0
C31 C32 H32 120.0
C33 C32 H32 120.0
C34 C33 C32 120.0
C34 C33 H33 120.0
C32 C33 H33 120.0
C33 C34 C35 120.0
C33 C34 H34 120.0
C35 C34 H34 120.0
C36 C35 C34 120.0
C36 C35 H35 120.0
C34 C35 H35 120.0
C35 C36 C31 120.0
C35 C36 H36 120.0
C31 C36 H36 120.0
N50 C37 C38 118.2(17)
N50 C37 C42 121.8(17)
C38 C37 C42 120.0
C39 C38 C37 120.0
C39 C38 H38 120.0
C37 C38 H38 120.0
C40 C39 C38 120.0
C40 C39 H39 120.0
C38 C39 H39 120.0
C39 C40 C41 120.0
C39 C40 H40 120.0
C41 C40 H40 120.0
C42 C41 C40 120.0
C42 C41 H41 120.0
C40 C41 H41 120.0
C41 C42 C37 120.0
C41 C42 C43 116.6(15)
C37 C42 C43 123.3(15)
C44 C43 C48 120.0
C44 C43 C42 117.0(16)
C48 C43 C42 123.0(16)
C43 C44 C45 120.0
C43 C44 H44 120.0
C45 C44 H44 120.0
C46 C45 C44 120.0
C46 C45 H45 120.0
C44 C45 H45 120.0
C45 C46 C47 120.0
C45 C46 H46 120.0
C47 C46 H46 120.0
C48 C47 C46 120.0
C48 C47 H47 120.0
C46 C47 H47 120.0
C47 C48 C43 120.0
C47 C48 N52 117.7(17)
C43 C48 N52 121.9(17)
N50 C49 Au8 178(2)
N52 C51 Au2 178(2)
C58 C53 C54 120.0
C58 C53 Au2 121.8(11)
C54 C53 Au2 118.0(11)
C55 C54 C53 120.0
C55 C54 H54 120.0
C53 C54 H54 120.0
C56 C55 C54 120.0
C56 C55 H55 120.0
C54 C55 H55 120.0
C55 C56 C57 120.0
C55 C56 H56 120.0
C57 C56 H56 120.0
C58 C57 C56 120.0
C58 C57 H57 120.0
C56 C57 H57 120.0
C57 C58 C53 120.0
C57 C58 H58 120.0
C53 C58 H58 120.0
C60 C59 C64 120.0
C60 C59 Au8 117.2(12)
C64 C59 Au8 122.7(12)
C61 C60 C59 120.0
C61 C60 H60 120.0
C59 C60 H60 120.0
C60 C61 C62 120.0
C60 C61 H61 120.0
C62 C61 H61 120.0
C63 C62 C61 120.0
C63 C62 H62 120.0
C61 C62 H62 120.0
C62 C63 C64 120.0
C62 C63 H63 120.0
C64 C63 H63 120.0
C63 C64 C59 120.0
C63 C64 H64 120.0
C59 C64 H64 120.0
C66 C65 C70 120.0
C66 C65 C71 119.1(13)
C70 C65 C71 120.8(13)
C67 C66 C65 120.0
C67 C66 H66 120.0
C65 C66 H66 120.0
C66 C67 C68 120.0
C66 C67 H67 120.0
C68 C67 H67 120.0
C69 C68 C67 120.0
C69 C68 H68 120.0
C67 C68 H68 120.0
C68 C69 C70 120.0
C68 C69 H69 120.0
C70 C69 H69 120.0
N80 C70 C69 119.4(15)
N80 C70 C65 120.3(15)
C69 C70 C65 120.0
C72 C71 C76 120.0
C72 C71 C65 115.7(14)
C76 C71 C65 124.3(14)
C71 C72 C73 120.0
C71 C72 H72 120.0
C73 C72 H72 120.0
C72 C73 C74 120.0
C72 C73 H73 120.0
C74 C73 H73 120.0
C73 C74 C75 120.0
C73 C74 H74 120.0
C75 C74 H74 120.0
C76 C75 C74 120.0
C76 C75 H75 120.0
C74 C75 H75 120.0
N79 C76 C75 121.5(16)
N79 C76 C71 118.4(16)
C75 C76 C71 120.0
N80 C77 Au6 174(3)
N79 C78 Au3 177(2)
C82 C81 C86 120.0
C82 C81 Au6 119.9(10)
C86 C81 Au6 119.6(11)
C81 C82 C83 120.0
C81 C82 H82 120.0
C83 C82 H82 120.0
C82 C83 C84 120.0
C82 C83 H83 120.0
C84 C83 H83 120.0
C83 C84 C85 120.0
C83 C84 H84 120.0
C85 C84 H84 120.0
C86 C85 C84 120.0
C86 C85 H85 120.0
C84 C85 H85 120.0
C85 C86 C81 120.0
C85 C86 H86 120.0
C81 C86 H86 120.0
C92 C87 C88 120.0
C92 C87 Au7 119.2(11)
C88 C87 Au7 120.8(11)
C89 C88 C87 120.0
C89 C88 H88 120.0
C87 C88 H88 120.0
C90 C89 C88 120.0
C90 C89 H89 120.0
C88 C89 H89 120.0
C89 C90 C91 120.0
C89 C90 H90 120.0
C91 C90 H90 120.0
C92 C91 C90 120.0
C92 C91 H91 120.0
C90 C91 H91 120.0
C91 C92 C87 120.0
C91 C92 H92 120.0
C87 C92 H92 120.0
N93 C94 Au7 170(3)
C100 C95 C96 120.0
C100 C95 C101 123.4(16)
C96 C95 C101 116.5(16)
C95 C96 C97 120.0
C95 C96 H96 120.0
C97 C96 H96 120.0
C98 C97 C96 120.0
C98 C97 H97 120.0
C96 C97 H97 120.0
C97 C98 C99 120.0
C97 C98 H98 120.0
C99 C98 H98 120.0
C100 C99 C98 120.0
C100 C99 H99 120.0
C98 C99 H99 120.0
N93 C100 C95 117.5(18)
N93 C100 C99 122.5(18)
C95 C100 C99 120.0
C106 C101 C102 120.0
C106 C101 C95 119.7(14)
C102 C101 C95 120.3(14)
C103 C102 C101 120.0
C103 C102 H102 120.0
C101 C102 H102 120.0
C104 C103 C102 120.0
C104 C103 H103 120.0
C102 C103 H103 120.0
C105 C104 C103 120.0
C105 C104 H104 120.0
C103 C104 H104 120.0
C104 C105 C106 120.0
C104 C105 H105 120.0
C106 C105 H105 120.0
N108 C106 C101 125.7(15)
N108 C106 C105 114.1(15)
C101 C106 C105 120.0
N108 C107 Au1 178(3)
C110 C109 C114 120.0
C110 C109 Au1 121.2(14)
C114 C109 Au1 118.4(14)
C109 C110 C111 120.0
C109 C110 H110 120.0
C111 C110 H110 120.0
C112 C111 C110 120.0
C112 C111 H111 120.0
C110 C111 H111 120.0
C113 C112 C111 120.0
C113 C112 H112 120.0
C111 C112 H112 120.0
C112 C113 C114 120.0
C112 C113 H113 120.0
C114 C113 H113 120.0
C109 C114 C113 120.0
C109 C114 H114 120.0
C113 C114 H114 120.0
C116 C115 C120 120.0
C116 C115 Au3 123.6(13)
C120 C115 Au3 116.1(13)
C117 C116 C115 120.0
C117 C116 H116 120.0
C115 C116 H116 120.0
C116 C117 C118 120.0
C116 C117 H117 120.0
C118 C117 H117 120.0
C119 C118 C117 120.0
C119 C118 H118 120.0
C117 C118 H118 120.0
C118 C119 C120 120.0
C118 C119 H119 120.0
C120 C119 H119 120.0
C119 C120 C115 120.0
C119 C120 H120 120.0
C115 C120 H120 120.0
C122 C121 H12A 109.5
C122 C121 H12B 109.5
H12A C121 H12B 109.5
C122 C121 H12C 109.5
H12A C121 H12C 109.5
H12B C121 H12C 109.5
O124 C122 C121 113(5)
O124 C122 C123 122(6)
C121 C122 C123 125(6)
C122 C123 H12D 109.5
C122 C123 H12E 109.5
H12D C123 H12E 109.5
C122 C123 H12F 109.5
H12D C123 H12F 109.5
H12E C123 H12F 109.5
C126 O129 C127 46(6)
O129 C126 C127 97(9)
O129 C126 C128 128(10)
C127 C126 C128 127(7)
C126 C127 O129 37(4)
C126 C127 H12G 109.5
O129 C127 H12G 146.6
C126 C127 H12H 109.5
O129 C127 H12H 88.9
H12G C127 H12H 109.5
C126 C127 H12I 109.5
O129 C127 H12I 88.9
H12G C127 H12I 109.5
H12H C127 H12I 109.5
C126 C128 H12J 109.5
C126 C128 H12K 109.5
H12J C128 H12K 109.5
C126 C128 H12L 109.5
H12J C128 H12L 109.5
H12K C128 H12L 109.5

loop_
_geom_bond_atom_site_label_1
_geom_bond_atom_site_label_2
_geom_bond_distance
Au1 C107 1.90(3)
Au1 C109 2.103(17)
Au1 Au6 3.0594(16)
Au2 C51 1.96(3)
Au2 C53 2.047(14)
Au2 Au5 3.0579(17)
Au3 C78 1.91(3)
Au3 C115 2.095(15)
Au3 Au7 3.0890(17)
Au4 C29 1.99(3)
Au4 C31 2.060(13)
Au4 Au8 3.1350(17)
Au5 C15 1.80(3)
Au5 C9 2.026(16)
Au5 Au8 3.2213(17)
Au6 C77 1.99(3)
Au6 C81 2.110(13)
Au6 Au7 3.2429(17)
Au7 C94 1.94(4)
Au7 C87 2.100(14)
Au8 C49 1.93(3)
Au8 C59 2.033(15)
O124 C122 1.37(6)
N16 C15 1.35(4)
N16 C17 1.39(3)
N30 C29 1.13(3)
N30 C28 1.37(2)
N50 C49 1.21(3)
N50 C37 1.32(3)
N52 C51 1.15(3)
N52 C48 1.42(3)
N79 C78 1.21(4)
N79 C76 1.38(3)
N80 C77 1.15(3)
N80 C70 1.36(3)
N93 C94 1.24(4)
N93 C100 1.38(3)
N108 C107 1.23(4)
N108 C106 1.37(3)
C9 C10 1.3901
C9 C14 1.3902
C10 C11 1.3899
C10 H10 0.9500
C11 C12 1.3902
C11 H11 0.9500
C12 C13 1.3899
C12 H12 0.9500
C13 C14 1.3898
C13 H13 0.9500
C14 H14 0.9500
C17 C18 1.3902
C17 C22 1.3901
C18 C19 1.3899
C18 H18 0.9500
C19 C20 1.3902
C19 H19 0.9500
C20 C21 1.3899
C20 H20 0.9500
C21 C22 1.3900
C21 H21 0.9500
C22 C23 1.576(19)
C23 C28 1.3899
C23 C24 1.3900
C24 C25 1.3900
C24 H24 0.9500
C25 C26 1.3901
C25 H25 0.9500
C26 C27 1.3900
C26 H26 0.9500
C27 C28 1.3901
C27 H27 0.9500
C31 C32 1.3899
C31 C36 1.3901
C32 C33 1.3901
C32 H32 0.9500
C33 C34 1.3899
C33 H33 0.9500
C34 C35 1.3901
C34 H34 0.9500
C35 C36 1.3900
C35 H35 0.9500
C36 H36 0.9500
C37 C38 1.3901
C37 C42 1.3901
C38 C39 1.3900
C38 H38 0.9500
C39 C40 1.3900
C39 H39 0.9500
C40 C41 1.3900
C40 H40 0.9500
C41 C42 1.3898
C41 H41 0.9500
C42 C43 1.521(19)
C43 C44 1.3900
C43 C48 1.3901
C44 C45 1.3901
C44 H44 0.9500
C45 C46 1.3899
C45 H45 0.9500
C46 C47 1.3901
C46 H46 0.9500
C47 C48 1.3899
C47 H47 0.9500
C53 C58 1.3901
C53 C54 1.3901
C54 C55 1.3901
C54 H54 0.9500
C55 C56 1.3901
C55 H55 0.9500
C56 C57 1.3901
C56 H56 0.9500
C57 C58 1.3899
C57 H57 0.9500
C58 H58 0.9500
C59 C60 1.3900
C59 C64 1.3900
C60 C61 1.3899
C60 H60 0.9500
C61 C62 1.3901
C61 H61 0.9500
C62 C63 1.3900
C62 H62 0.9500
C63 C64 1.3900
C63 H63 0.9500
C64 H64 0.9500
C65 C66 1.3900
C65 C70 1.3901
C65 C71 1.518(18)
C66 C67 1.3899
C66 H66 0.9500
C67 C68 1.3901
C67 H67 0.9500
C68 C69 1.3899
C68 H68 0.9500
C69 C70 1.3899
C69 H69 0.9500
C71 C72 1.3900
C71 C76 1.3901
C72 C73 1.3900
C72 H72 0.9500
C73 C74 1.3900
C73 H73 0.9500
C74 C75 1.3900
C74 H74 0.9500
C75 C76 1.3900
C75 H75 0.9500
C81 C82 1.3899
C81 C86 1.3900
C82 C83 1.3900
C82 H82 0.9500
C83 C84 1.3901
C83 H83 0.9500
C84 C85 1.3902
C84 H84 0.9500
C85 C86 1.3900
C85 H85 0.9500
C86 H86 0.9500
C87 C92 1.3900
C87 C88 1.3901
C88 C89 1.3899
C88 H88 0.9500
C89 C90 1.3898
C89 H89 0.9500
C90 C91 1.3901
C90 H90 0.9500
C91 C92 1.3899
C91 H91 0.9500
C92 H92 0.9500
C95 C100 1.3900
C95 C96 1.3900
C95 C101 1.521(19)
C96 C97 1.3901
C96 H96 0.9500
C97 C98 1.3900
C97 H97 0.9500
C98 C99 1.3900
C98 H98 0.9500
C99 C100 1.3900
C99 H99 0.9500
C101 C106 1.3899
C101 C102 1.3902
C102 C103 1.3901
C102 H102 0.9500
C103 C104 1.3901
C103 H103 0.9500
C104 C105 1.3899
C104 H104 0.9500
C105 C106 1.3901
C105 H105 0.9500
C109 C110 1.3900
C109 C114 1.3901
C110 C111 1.3902
C110 H110 0.9500
C111 C112 1.3900
C111 H111 0.9500
C112 C113 1.3900
C112 H112 0.9500
C113 C114 1.3902
C113 H113 0.9500
C114 H114 0.9500
C115 C116 1.3900
C115 C120 1.3900
C116 C117 1.3900
C116 H116 0.9500
C117 C118 1.3900
C117 H117 0.9500
C118 C119 1.3900
C118 H118 0.9500
C119 C120 1.3900
C119 H119 0.9500
C120 H120 0.9500
C121 C122 1.38(6)
C121 H12A 0.9800
C121 H12B 0.9800
C121 H12C 0.9800
C122 C123 1.40(6)
C123 H12D 0.9800
C123 H12E 0.9800
C123 H12F 0.9800
O129 C126 1.12(7)
O129 C127 1.85(12)
C126 C127 1.34(11)
C126 C128 1.36(9)
C127 H12G 0.9800
C127 H12H 0.9800
C127 H12I 0.9800
C128 H12J 0.9800
C128 H12K 0.9800
C128 H12L 0.9800

loop_
_geom_torsion_atom_site_label_1
_geom_torsion_atom_site_label_2
_geom_torsion_atom_site_label_3
_geom_torsion_atom_site_label_4
_geom_torsion
C14 C9 C10 C11 0.0
Au5 C9 C10 C11 178.1(8)
C9 C10 C11 C12 0.0
C10 C11 C12 C13 0.0
C11 C12 C13 C14 0.0
C12 C13 C14 C9 0.0
C10 C9 C14 C13 0.0
Au5 C9 C14 C13 -178.3(7)
N16 C17 C18 C19 174(2)
C22 C17 C18 C19 0.0
C17 C18 C19 C20 0.0
C18 C19 C20 C21 0.0
C19 C20 C21 C22 0.0
C20 C21 C22 C17 0.0
C20 C21 C22 C23 -178.9(18)
N16 C17 C22 C21 -173(2)
C18 C17 C22 C21 0.0
N16 C17 C22 C23 5(2)
C18 C17 C22 C23 178.8(18)
C21 C22 C23 C28 -129.7(12)
C17 C22 C23 C28 51.5(18)
C21 C22 C23 C24 50.3(17)
C17 C22 C23 C24 -128.5(12)
C28 C23 C24 C25 0.0
C22 C23 C24 C25 -180.0(16)
C23 C24 C25 C26 0.0
C24 C25 C26 C27 0.0
C25 C26 C27 C28 0.0
C24 C23 C28 N30 -176.1(19)
C22 C23 C28 N30 4(2)
C24 C23 C28 C27 0.0
C22 C23 C28 C27 180.0(17)
C26 C27 C28 N30 176.4(18)
C26 C27 C28 C23 0.0
C36 C31 C32 C33 0.0
Au4 C31 C32 C33 -178.3(12)
C31 C32 C33 C34 0.0
C32 C33 C34 C35 0.0
C33 C34 C35 C36 0.0
C34 C35 C36 C31 0.0
C32 C31 C36 C35 0.0
Au4 C31 C36 C35 178.3(12)
N50 C37 C38 C39 178.0(18)
C42 C37 C38 C39 0.0
C37 C38 C39 C40 0.0
C38 C39 C40 C41 0.0
C39 C40 C41 C42 0.0
C40 C41 C42 C37 0.0
C40 C41 C42 C43 -175.7(16)
N50 C37 C42 C41 -177.9(19)
C38 C37 C42 C41 0.0
N50 C37 C42 C43 -2(2)
C38 C37 C42 C43 175.4(17)
C41 C42 C43 C44 50.6(16)
C37 C42 C43 C44 -124.9(13)
C41 C42 C43 C48 -129.4(12)
C37 C42 C43 C48 55.0(18)
C48 C43 C44 C45 0.0
C42 C43 C44 C45 179.9(16)
C43 C44 C45 C46 0.0
C44 C45 C46 C47 0.0
C45 C46 C47 C48 0.0
C46 C47 C48 C43 0.0
C46 C47 C48 N52 172.7(17)
C44 C43 C48 C47 0.0
C42 C43 C48 C47 -179.9(17)
C44 C43 C48 N52 -172.4(18)
C42 C43 C48 N52 7.7(19)
C58 C53 C54 C55 0.0
Au2 C53 C54 C55 -175.9(12)
C53 C54 C55 C56 0.0
C54 C55 C56 C57 0.0
C55 C56 C57 C58 0.0
C56 C57 C58 C53 0.0
C54 C53 C58 C57 0.0
Au2 C53 C58 C57 175.7(12)
C64 C59 C60 C61 0.0
Au8 C59 C60 C61 177.3(12)
C59 C60 C61 C62 0.0
C60 C61 C62 C63 0.0
C61 C62 C63 C64 0.0
C62 C63 C64 C59 0.0
C60 C59 C64 C63 0.0
Au8 C59 C64 C63 -177.2(13)
C70 C65 C66 C67 0.0
C71 C65 C66 C67 176.5(16)
C65 C66 C67 C68 0.0
C66 C67 C68 C69 0.0
C67 C68 C69 C70 0.0
C68 C69 C70 N80 -173.9(18)
C68 C69 C70 C65 0.0
C66 C65 C70 N80 173.8(18)
C71 C65 C70 N80 -3(2)
C66 C65 C70 C69 0.0
C71 C65 C70 C69 -176.4(16)
C66 C65 C71 C72 -48.7(16)
C70 C65 C71 C72 127.8(12)
C66 C65 C71 C76 129.9(12)
C70 C65 C71 C76 -53.7(17)
C76 C71 C72 C73 0.0
C65 C71 C72 C73 178.6(16)
C71 C72 C73 C74 0.0
C72 C73 C74 C75 0.0
C73 C74 C75 C76 0.0
C74 C75 C76 N79 -175.4(19)
C74 C75 C76 C71 0.0
C72 C71 C76 N79 175.5(19)
C65 C71 C76 N79 -3.0(19)
C72 C71 C76 C75 0.0
C65 C71 C76 C75 -178.5(18)
C86 C81 C82 C83 0.0
Au6 C81 C82 C83 -171.9(12)
C81 C82 C83 C84 0.0
C82 C83 C84 C85 0.0
C83 C84 C85 C86 0.0
C84 C85 C86 C81 0.0
C82 C81 C86 C85 0.0
Au6 C81 C86 C85 171.9(12)
C92 C87 C88 C89 0.0
Au7 C87 C88 C89 -178.9(12)
C87 C88 C89 C90 0.0
C88 C89 C90 C91 0.0
C89 C90 C91 C92 0.0
C90 C91 C92 C87 0.0
C88 C87 C92 C91 0.0
Au7 C87 C92 C91 178.9(12)
C100 C95 C96 C97 0.0
C101 C95 C96 C97 176.0(17)
C95 C96 C97 C98 0.0
C96 C97 C98 C99 0.0
C97 C98 C99 C100 0.0
C94 N93 C100 C95 -156(13)
C94 N93 C100 C99 24(15)
C96 C95 C100 N93 -180(2)
C101 C95 C100 N93 4(2)
C96 C95 C100 C99 0.0
C101 C95 C100 C99 -175.7(18)
C98 C99 C100 N93 180(2)
C98 C99 C100 C95 0.0
C100 C95 C101 C106 -56.9(17)
C96 C95 C101 C106 127.2(12)
C100 C95 C101 C102 123.4(14)
C96 C95 C101 C102 -52.5(17)
C106 C101 C102 C103 0.0
C95 C101 C102 C103 179.7(17)
C101 C102 C103 C104 0.0
C102 C103 C104 C105 0.0
C103 C104 C105 C106 0.0
C102 C101 C106 N108 175.2(19)
C95 C101 C106 N108 -5(2)
C102 C101 C106 C105 0.0
C95 C101 C106 C105 -179.7(17)
C104 C105 C106 N108 -175.7(17)
C104 C105 C106 C101 0.0
C114 C109 C110 C111 0.0
Au1 C109 C110 C111 -172.6(13)
C109 C110 C111 C112 0.0
C110 C111 C112 C113 0.0
C111 C112 C113 C114 0.0
C110 C109 C114 C113 0.0
Au1 C109 C114 C113 172.8(12)
C112 C113 C114 C109 0.0
C120 C115 C116 C117 0.0
Au3 C115 C116 C117 173.1(12)
C115 C116 C117 C118 0.0
C116 C117 C118 C119 0.0
C117 C118 C119 C120 0.0
C118 C119 C120 C115 0.0
C116 C115 C120 C119 0.0
Au3 C115 C120 C119 -173.6(11)
C127 O129 C126 C128 -151(12)
C128 C126 C127 O129 151(12)
